data_4114738
loop_
_publ_author_name
'Li-Biao Han'
'Chang-Qiu Zhao'
'Shun-ya Onozawa'
'Midori Goto'
'Masato Tanaka'

_publ_contact_author_address
;
     1-1-1
 Higashi
 central 5
 National  Institute
 of Advanced Industrial Science
 and Technology
;
_publ_contact_author_email ' libiao-han@aist.go.jp '
_publ_contact_author_fax ' 81-298-61-4511 '
_publ_contact_author_name 'Li-Biao Han'
_publ_contact_author_phone ' 81-298-61-4855 '
_publ_section_title
;
 Retention of Configuration on the Oxidative Addition of P-H Bond to
 Platinum (0) Complexes: The First Straightforward Synthesis of
 Enantiomerically Pure P-Chiral Alkenylphosphinates via
 Palladium-Catalyzed Stereospecific Hydrophosphinylation of Alkynes
;
_journal_name_full 'Journal of the American Chemical Society'
_journal_page_first 3842
_journal_page_last 3843
_journal_paper_doi 10.1021/ja025816+
_journal_volume 124
_journal_year 2002
_chemical_formula_sum 'C27 H37 O2 P'
_chemical_formula_weight 424.56
_space_group_IT_number 4
_symmetry_cell_setting monoclinic
_symmetry_Int_Tables_number 4
_symmetry_space_group_name_Hall 'P 2yb'
_symmetry_space_group_name_H-M 'P 1 21 1'
_audit_creation_date 'Thu Aug 31 00:49:30 2000'
_audit_creation_method 'from TEXRAY.INF file'
_cell_angle_alpha 90
_cell_angle_beta 91.87(1)
_cell_angle_gamma 90
_cell_formula_units_Z 4
_cell_length_a 8.155(2)
_cell_length_b 17.610(4)
_cell_length_c 17.818(2)
_cell_measurement_reflns_used 25
_cell_measurement_temperature 223.2
_cell_measurement_theta_max 12.7
_cell_measurement_theta_min 7.1
_cell_volume 2557.5(9)
_computing_cell_refinement 'Rigaku/AFC Diffractometer Control'
_computing_data_collection 'Rigaku/AFC Diffractometer Control'
_computing_data_reduction teXsan
_computing_publication_material teXsan
_computing_structure_refinement teXsan
_diffrn_ambient_temperature 223.2
_diffrn_measurement_device_type 'Rigaku AFC7R'
_diffrn_measurement_method \w-2\q
_diffrn_orient_matrix_UB_11 -0.04153
_diffrn_orient_matrix_UB_12 -0.05308
_diffrn_orient_matrix_UB_13 -0.00669
_diffrn_orient_matrix_UB_21 0.11185
_diffrn_orient_matrix_UB_22 -0.02013
_diffrn_orient_matrix_UB_23 0.01332
_diffrn_orient_matrix_UB_31 -0.02850
_diffrn_orient_matrix_UB_32 -0.00158
_diffrn_orient_matrix_UB_33 0.05412
_diffrn_radiation_detector 'scintillation counter'
_diffrn_radiation_monochromator graphite
_diffrn_radiation_source 'Rigaku rotating anode'
_diffrn_radiation_type 'Mo K\a'
_diffrn_radiation_wavelength 0.7107
_diffrn_reflns_av_R_equivalents 0.056
_diffrn_reflns_av_sigmaI/netI 0.090
_diffrn_reflns_limit_h_max 10
_diffrn_reflns_limit_h_min -10
_diffrn_reflns_limit_k_max 22
_diffrn_reflns_limit_k_min -22
_diffrn_reflns_limit_l_max 23
_diffrn_reflns_limit_l_min -23
_diffrn_reflns_number 16872
_diffrn_reflns_reduction_process 'Lp corrections applied'
_diffrn_reflns_theta_max 27.50
_diffrn_reflns_theta_min 2.56
_diffrn_standards_decay_% -2.80
_diffrn_standards_interval_count 150
_diffrn_standards_number 3
_exptl_absorpt_coefficient_mu 0.126
_exptl_absorpt_correction_type none
_exptl_crystal_colour colorless
_exptl_crystal_density_diffrn 1.103
_exptl_crystal_description prismatic
_exptl_crystal_F_000 920.00
_exptl_crystal_size_max 0.250
_exptl_crystal_size_mid 0.100
_exptl_crystal_size_min 0.100
_refine_diff_density_max 0.17
_refine_diff_density_min -0.20
_refine_ls_abs_structure_details Flack
_refine_ls_abs_structure_Flack -0.03(7)
_refine_ls_extinction_method none
_refine_ls_goodness_of_fit_ref 1.361
_refine_ls_hydrogen_treatment noref
_refine_ls_matrix_type full
_refine_ls_number_constraints 0
_refine_ls_number_parameters 542
_refine_ls_number_reflns 7889
_refine_ls_number_restraints 0
_refine_ls_R_factor_all 0.0443
_refine_ls_R_factor_gt 0.0443
_refine_ls_shift/su_max 0.1130
_refine_ls_shift/su_mean 0.0210
_refine_ls_structure_factor_coef F
_refine_ls_weighting_details 'w = 1/[\s^2^(Fo) + 0.00040|Fo|^2^]'
_refine_ls_weighting_scheme calc
_refine_ls_wR_factor_gt 0.0542
_refine_ls_wR_factor_ref 0.0542
_reflns_number_gt 7889
_reflns_number_total 11569
_reflns_threshold_expression F^2^>2.0\s(F^2^)
_cod_data_source_file ja0258162B_s2_1.cif
_cod_data_source_block the_vinylphosphinate_C27H37O2P1
_cod_original_cell_volume 2557.5(8)
_cod_original_sg_symbol_H-M 'P 21 '
_cod_original_formula_sum 'C27 H37 O2 P1 '
_cod_database_code 4114738

loop_
_symmetry_equiv_pos_as_xyz
x,y,z
-x,1/2+y,-z

loop_
_atom_site_label
_atom_site_type_symbol
_atom_site_fract_x
_atom_site_fract_y
_atom_site_fract_z
_atom_site_U_iso_or_equiv
_atom_site_adp_type
_atom_site_occupancy
_atom_site_calc_flag
P(1) P 0.74880(7) 0.2162(3) 1.42096(3) 0.0257(2) Uani 1.00 d
P(2) P 0.73547(8) 0.3298(3) 0.95850(4) 0.0285(2) Uani 1.00 d
O(1) O 0.9091(2) 0.1781(3) 1.4279(1) 0.0373(5) Uani 1.00 d
O(2) O 0.7105(2) 0.2750(3) 1.48535(9) 0.0273(4) Uani 1.00 d
O(3) O 0.5743(2) 0.3112(3) 0.9232(1) 0.0401(5) Uani 1.00 d
O(4) O 0.7874(2) 0.4165(3) 0.95477(10) 0.0317(5) Uani 1.00 d
C(1) C 0.7227(3) 0.2794(3) 1.3419(1) 0.0303(6) Uani 1.00 d
C(2) C 0.8071(3) 0.3554(3) 1.3483(1) 0.0339(7) Uani 1.00 d
C(3) C 0.7225(4) 0.4178(3) 1.3753(2) 0.0409(7) Uani 1.00 d
C(4) C 0.8065(5) 0.4861(3) 1.3863(2) 0.0523(9) Uani 1.00 d
C(5) C 0.9698(5) 0.4937(3) 1.3694(2) 0.0542(9) Uani 1.00 d
C(6) C 1.0505(4) 0.4317(3) 1.3407(2) 0.0476(9) Uani 1.00 d
C(7) C 0.9721(3) 0.3621(3) 1.3300(2) 0.0383(7) Uani 1.00 d
C(8) C 0.5434(4) 0.4130(3) 1.3939(2) 0.0555(10) Uani 1.00 d
C(9) C 1.0586(6) 0.5688(3) 1.3833(3) 0.087(2) Uani 1.00 d
C(10) C 1.0675(4) 0.2960(3) 1.2992(2) 0.0502(9) Uani 1.00 d
C(11) C 0.6312(4) 0.2589(3) 1.2822(2) 0.0502(9) Uani 1.00 d
C(12) C 0.5823(3) 0.1491(3) 1.4173(1) 0.0269(6) Uani 1.00 d
C(13) C 0.4209(3) 0.1722(3) 1.4239(2) 0.0373(7) Uani 1.00 d
C(14) C 0.2941(3) 0.1197(3) 1.4202(2) 0.0446(8) Uani 1.00 d
C(15) C 0.3308(4) 0.0443(3) 1.4109(2) 0.0525(9) Uani 1.00 d
C(16) C 0.4895(4) 0.0207(3) 1.4047(2) 0.0590(10) Uani 1.00 d
C(17) C 0.6161(3) 0.0731(3) 1.4074(2) 0.0445(8) Uani 1.00 d
C(18) C 0.7580(3) 0.2650(3) 1.5644(1) 0.0278(6) Uani 1.00 d
C(19) C 0.5993(3) 0.2613(3) 1.6071(1) 0.0363(7) Uani 1.00 d
C(20) C 0.6293(4) 0.2608(3) 1.6924(2) 0.0414(7) Uani 1.00 d
C(21) C 0.7355(4) 0.3280(3) 1.7152(1) 0.0454(8) Uani 1.00 d
C(22) C 0.8949(4) 0.3293(3) 1.6740(1) 0.0431(7) Uani 1.00 d
C(23) C 0.8650(3) 0.3319(3) 1.5886(1) 0.0319(6) Uani 1.00 d
C(24) C 0.4662(4) 0.2610(4) 1.7322(2) 0.063(1) Uani 1.00 d
C(25) C 1.0225(3) 0.3391(3) 1.5437(2) 0.0459(8) Uani 1.00 d
C(26) C 1.1444(4) 0.2753(3) 1.5573(2) 0.067(1) Uani 1.00 d
C(27) C 1.1051(4) 0.4157(3) 1.5575(2) 0.066(1) Uani 1.00 d
C(28) C 0.7491(3) 0.3144(3) 1.0588(1) 0.0311(6) Uani 1.00 d
C(29) C 0.6693(3) 0.3729(3) 1.1071(1) 0.0310(6) Uani 1.00 d
C(30) C 0.7644(3) 0.4310(3) 1.1395(1) 0.0362(7) Uani 1.00 d
C(31) C 0.6893(4) 0.4856(3) 1.1820(2) 0.0438(8) Uani 1.00 d
C(32) C 0.5216(4) 0.4861(3) 1.1927(2) 0.0454(8) Uani 1.00 d
C(33) C 0.4297(3) 0.4276(3) 1.1611(2) 0.0429(8) Uani 1.00 d
C(34) C 0.4998(3) 0.3707(3) 1.1183(1) 0.0362(7) Uani 1.00 d
C(35) C 0.9474(4) 0.4353(3) 1.1288(2) 0.0490(9) Uani 1.00 d
C(36) C 0.4419(5) 0.5485(3) 1.2365(2) 0.069(1) Uani 1.00 d
C(37) C 0.3926(4) 0.3074(3) 1.0871(2) 0.0517(9) Uani 1.00 d
C(38) C 0.8231(4) 0.2531(3) 1.0863(2) 0.0471(9) Uani 1.00 d
C(39) C 0.8979(3) 0.2760(3) 0.9181(1) 0.0305(6) Uani 1.00 d
C(40) C 1.0615(3) 0.2981(3) 0.9257(2) 0.0395(7) Uani 1.00 d
C(41) C 1.1838(3) 0.2553(3) 0.8947(2) 0.0523(9) Uani 1.00 d
C(42) C 1.1428(4) 0.1891(3) 0.8572(2) 0.0602(10) Uani 1.00 d
C(43) C 0.9830(4) 0.1673(3) 0.8483(2) 0.0581(10) Uani 1.00 d
C(44) C 0.8583(3) 0.2093(3) 0.8794(2) 0.0430(8) Uani 1.00 d
C(45) C 0.7431(3) 0.4652(3) 0.8901(1) 0.0356(7) Uani 1.00 d
C(46) C 0.9010(4) 0.4852(3) 0.8516(2) 0.0408(8) Uani 1.00 d
C(47) C 0.8715(4) 0.5395(3) 0.7860(2) 0.0515(9) Uani 1.00 d
C(48) C 0.7753(5) 0.6087(3) 0.8105(2) 0.0591(10) Uani 1.00 d
C(49) C 0.6189(4) 0.5862(3) 0.8488(2) 0.0573(10) Uani 1.00 d
C(50) C 0.6537(4) 0.5352(3) 0.9176(2) 0.0422(8) Uani 1.00 d
C(51) C 1.0313(5) 0.5612(3) 0.7503(2) 0.073(1) Uani 1.00 d
C(52) C 0.5034(4) 0.5181(3) 0.9646(2) 0.060(1) Uani 1.00 d
C(53) C 0.3631(5) 0.4828(4) 0.9197(3) 0.090(2) Uani 1.00 d
C(54) C 0.4463(6) 0.5882(4) 1.0066(3) 0.090(2) Uani 1.00 d
H(1) H 0.747 0.531 1.405 0.064 Uiso 1.00 calc
H(2) H 1.166 0.438 1.329 0.059 Uiso 1.00 calc
H(3) H 0.531 0.426 1.445 0.067 Uiso 1.00 calc
H(4) H 0.483 0.449 1.364 0.067 Uiso 1.00 calc
H(5) H 0.505 0.364 1.384 0.067 Uiso 1.00 calc
H(6) H 1.056 0.582 1.435 0.102 Uiso 1.00 calc
H(7) H 1.169 0.565 1.369 0.102 Uiso 1.00 calc
H(8) H 1.006 0.608 1.355 0.102 Uiso 1.00 calc
H(9) H 1.156 0.285 1.333 0.060 Uiso 1.00 calc
H(10) H 1.108 0.310 1.252 0.060 Uiso 1.00 calc
H(11) H 0.997 0.254 1.294 0.060 Uiso 1.00 calc
H(12) H 0.617 0.293 1.241 0.060 Uiso 1.00 calc
H(13) H 0.580 0.211 1.280 0.060 Uiso 1.00 calc
H(14) H 0.395 0.226 1.432 0.045 Uiso 1.00 calc
H(15) H 0.184 0.138 1.425 0.053 Uiso 1.00 calc
H(16) H 0.243 0.009 1.409 0.064 Uiso 1.00 calc
H(17) H 0.513 -0.030 1.398 0.075 Uiso 1.00 calc
H(18) H 0.727 0.058 1.402 0.055 Uiso 1.00 calc
H(19) H 0.818 0.220 1.571 0.033 Uiso 1.00 calc
H(20) H 0.532 0.306 1.594 0.046 Uiso 1.00 calc
H(21) H 0.539 0.218 1.592 0.046 Uiso 1.00 calc
H(22) H 0.687 0.216 1.706 0.050 Uiso 1.00 calc
H(23) H 0.676 0.375 1.705 0.055 Uiso 1.00 calc
H(24) H 0.759 0.327 1.769 0.055 Uiso 1.00 calc
H(25) H 0.956 0.285 1.686 0.054 Uiso 1.00 calc
H(26) H 0.960 0.373 1.689 0.054 Uiso 1.00 calc
H(27) H 0.802 0.377 1.578 0.038 Uiso 1.00 calc
H(28) H 0.407 0.306 1.720 0.076 Uiso 1.00 calc
H(29) H 0.403 0.218 1.717 0.076 Uiso 1.00 calc
H(30) H 0.486 0.260 1.785 0.076 Uiso 1.00 calc
H(31) H 0.990 0.338 1.491 0.055 Uiso 1.00 calc
H(32) H 1.233 0.282 1.525 0.080 Uiso 1.00 calc
H(33) H 1.183 0.278 1.608 0.080 Uiso 1.00 calc
H(34) H 1.092 0.229 1.548 0.080 Uiso 1.00 calc
H(35) H 1.028 0.456 1.548 0.078 Uiso 1.00 calc
H(36) H 1.195 0.422 1.525 0.078 Uiso 1.00 calc
H(37) H 1.144 0.419 1.608 0.078 Uiso 1.00 calc
H(38) H 0.755 0.527 1.205 0.052 Uiso 1.00 calc
H(39) H 0.314 0.426 1.169 0.051 Uiso 1.00 calc
H(40) H 0.973 0.482 1.105 0.058 Uiso 1.00 calc
H(41) H 0.981 0.395 1.099 0.058 Uiso 1.00 calc
H(42) H 1.003 0.434 1.176 0.058 Uiso 1.00 calc
H(43) H 0.489 0.550 1.286 0.082 Uiso 1.00 calc
H(44) H 0.461 0.597 1.213 0.082 Uiso 1.00 calc
H(45) H 0.328 0.540 1.238 0.082 Uiso 1.00 calc
H(46) H 0.457 0.274 1.059 0.062 Uiso 1.00 calc
H(47) H 0.308 0.329 1.055 0.062 Uiso 1.00 calc
H(48) H 0.345 0.281 1.127 0.062 Uiso 1.00 calc
H(49) H 0.872 0.218 1.053 0.056 Uiso 1.00 calc
H(50) H 0.828 0.245 1.139 0.056 Uiso 1.00 calc
H(51) H 1.087 0.346 0.953 0.049 Uiso 1.00 calc
H(52) H 1.297 0.274 0.901 0.066 Uiso 1.00 calc
H(53) H 1.226 0.161 0.834 0.072 Uiso 1.00 calc
H(54) H 0.954 0.121 0.822 0.067 Uiso 1.00 calc
H(55) H 0.746 0.195 0.874 0.052 Uiso 1.00 calc
H(56) H 0.673 0.438 0.856 0.042 Uiso 1.00 calc
H(57) H 0.976 0.509 0.888 0.053 Uiso 1.00 calc
H(58) H 0.951 0.440 0.834 0.053 Uiso 1.00 calc
H(59) H 0.806 0.514 0.749 0.062 Uiso 1.00 calc
H(60) H 0.841 0.639 0.847 0.074 Uiso 1.00 calc
H(61) H 0.749 0.643 0.770 0.074 Uiso 1.00 calc
H(62) H 0.552 0.560 0.812 0.071 Uiso 1.00 calc
H(63) H 0.560 0.632 0.863 0.071 Uiso 1.00 calc
H(64) H 0.730 0.563 0.949 0.050 Uiso 1.00 calc
H(65) H 1.008 0.594 0.709 0.087 Uiso 1.00 calc
H(66) H 1.085 0.517 0.734 0.087 Uiso 1.00 calc
H(67) H 1.099 0.587 0.786 0.087 Uiso 1.00 calc
H(68) H 0.538 0.482 1.002 0.072 Uiso 1.00 calc
H(69) H 0.401 0.440 0.894 0.107 Uiso 1.00 calc
H(70) H 0.322 0.519 0.884 0.107 Uiso 1.00 calc
H(71) H 0.278 0.469 0.952 0.107 Uiso 1.00 calc
H(72) H 0.419 0.628 0.971 0.106 Uiso 1.00 calc
H(73) H 0.355 0.577 1.035 0.106 Uiso 1.00 calc
H(74) H 0.534 0.607 1.039 0.106 Uiso 1.00 calc

loop_
_atom_site_aniso_label
_atom_site_aniso_U_11
_atom_site_aniso_U_22
_atom_site_aniso_U_33
_atom_site_aniso_U_12
_atom_site_aniso_U_13
_atom_site_aniso_U_23
P(1) 0.0230(3) 0.0281(3) 0.0258(3) -0.0009(3) -0.0004(2) -0.0030(3)
P(2) 0.0259(3) 0.0306(3) 0.0288(3) 0.0017(3) 0.0007(2) 0.0017(3)
O(1) 0.0250(9) 0.042(1) 0.045(1) 0.0036(8) -0.0004(8) -0.0048(9)
O(2) 0.0314(9) 0.0267(9) 0.0235(8) 0.0016(7) -0.0029(7) -0.0018(7)
O(3) 0.0288(9) 0.051(1) 0.040(1) -0.0033(8) -0.0018(8) 0.0019(9)
O(4) 0.0349(9) 0.0296(9) 0.0304(9) 0.0014(8) -0.0021(7) 0.0039(7)
C(1) 0.030(1) 0.035(1) 0.026(1) 0.002(1) 0.0029(9) 0.0030(10)
C(2) 0.040(1) 0.034(1) 0.027(1) -0.003(1) 0.000(1) 0.005(1)
C(3) 0.050(2) 0.039(1) 0.034(1) 0.005(1) 0.004(1) 0.006(1)
C(4) 0.080(2) 0.031(1) 0.046(2) 0.003(1) 0.015(2) 0.002(1)
C(5) 0.073(2) 0.045(2) 0.045(2) -0.016(1) 0.006(2) -0.003(1)
C(6) 0.048(2) 0.053(2) 0.042(2) -0.018(1) 0.005(1) -0.001(1)
C(7) 0.042(1) 0.040(1) 0.033(1) -0.004(1) 0.006(1) 0.005(1)
C(8) 0.051(2) 0.047(2) 0.068(2) 0.015(2) 0.011(2) 0.003(2)
C(9) 0.124(4) 0.050(2) 0.088(3) -0.039(2) 0.035(3) -0.018(2)
C(10) 0.039(2) 0.051(2) 0.061(2) -0.005(1) 0.017(1) -0.001(2)
C(11) 0.057(2) 0.060(2) 0.033(1) -0.019(2) -0.009(1) 0.006(1)
C(12) 0.026(1) 0.029(1) 0.025(1) -0.0062(9) -0.0008(10) 0.0008(10)
C(13) 0.029(1) 0.030(1) 0.053(2) 0.0025(10) 0.005(1) -0.004(1)
C(14) 0.027(1) 0.051(2) 0.057(2) -0.003(1) 0.004(1) 0.000(1)
C(15) 0.041(1) 0.046(2) 0.070(2) -0.014(1) -0.005(2) 0.000(2)
C(16) 0.048(2) 0.030(2) 0.098(3) -0.003(1) -0.012(2) -0.006(2)
C(17) 0.033(1) 0.034(1) 0.066(2) 0.002(1) -0.004(1) -0.002(1)
C(18) 0.032(1) 0.026(1) 0.026(1) 0.0040(10) -0.0036(9) 0.0008(10)
C(19) 0.037(1) 0.042(2) 0.030(1) -0.004(1) 0.002(1) -0.002(1)
C(20) 0.052(2) 0.044(2) 0.029(1) 0.001(1) 0.003(1) 0.003(1)
C(21) 0.059(2) 0.052(2) 0.025(1) -0.001(1) 0.001(1) -0.006(1)
C(22) 0.047(1) 0.049(2) 0.033(1) -0.005(1) -0.009(1) -0.006(1)
C(23) 0.033(1) 0.031(1) 0.032(1) -0.002(1) -0.0012(9) -0.005(1)
C(24) 0.061(2) 0.098(3) 0.032(2) -0.003(2) 0.009(1) 0.004(2)
C(25) 0.033(1) 0.065(2) 0.040(1) -0.012(1) 0.001(1) -0.011(1)
C(26) 0.034(2) 0.086(3) 0.082(3) 0.004(2) -0.001(2) -0.035(2)
C(27) 0.056(2) 0.071(2) 0.070(2) -0.030(2) 0.009(2) -0.008(2)
C(28) 0.029(1) 0.037(1) 0.027(1) -0.0012(10) 0.0006(10) 0.0026(10)
C(29) 0.036(1) 0.031(1) 0.026(1) 0.0056(10) 0.0023(10) 0.005(1)
C(30) 0.037(1) 0.043(2) 0.029(1) -0.003(1) 0.001(1) 0.006(1)
C(31) 0.059(2) 0.036(2) 0.037(1) -0.002(1) 0.003(1) -0.001(1)
C(32) 0.060(2) 0.041(2) 0.036(2) 0.011(1) 0.013(1) 0.005(1)
C(33) 0.035(2) 0.053(2) 0.041(2) 0.013(1) 0.011(1) 0.009(1)
C(34) 0.037(1) 0.042(1) 0.030(1) -0.001(1) 0.005(1) 0.007(1)
C(35) 0.038(1) 0.062(2) 0.047(2) -0.007(1) 0.001(1) -0.008(2)
C(36) 0.089(3) 0.055(2) 0.064(2) 0.021(2) 0.026(2) -0.005(2)
C(37) 0.039(2) 0.063(2) 0.054(2) -0.015(1) 0.009(1) -0.004(2)
C(38) 0.062(2) 0.043(2) 0.036(2) 0.016(1) 0.000(1) 0.007(1)
C(39) 0.029(1) 0.033(1) 0.030(1) 0.0038(10) 0.0039(10) 0.002(1)
C(40) 0.034(1) 0.044(2) 0.041(2) -0.003(1) 0.000(1) -0.008(1)
C(41) 0.031(1) 0.066(2) 0.060(2) 0.001(1) 0.007(1) -0.011(2)
C(42) 0.051(2) 0.059(2) 0.072(2) 0.009(1) 0.021(2) -0.018(2)
C(43) 0.057(2) 0.048(2) 0.070(2) 0.000(1) 0.009(2) -0.022(2)
C(44) 0.041(1) 0.037(2) 0.050(2) -0.003(1) 0.001(1) -0.007(1)
C(45) 0.044(1) 0.034(1) 0.029(1) -0.001(1) -0.005(1) 0.009(1)
C(46) 0.044(2) 0.040(2) 0.038(1) 0.001(1) 0.003(1) 0.006(1)
C(47) 0.068(2) 0.047(2) 0.039(2) -0.008(1) 0.000(1) 0.011(1)
C(48) 0.080(2) 0.038(2) 0.059(2) 0.001(2) 0.005(2) 0.021(1)
C(49) 0.064(2) 0.046(2) 0.062(2) 0.014(2) 0.001(2) 0.022(2)
C(50) 0.043(2) 0.034(1) 0.050(2) 0.004(1) -0.001(1) 0.005(1)
C(51) 0.081(2) 0.077(3) 0.060(2) -0.006(2) 0.019(2) 0.026(2)
C(52) 0.055(2) 0.056(2) 0.072(2) 0.022(2) 0.020(1) 0.029(2)
C(53) 0.044(2) 0.087(3) 0.139(4) 0.001(2) 0.009(2) 0.028(3)
C(54) 0.097(3) 0.079(3) 0.095(3) 0.046(3) 0.037(3) 0.013(2)

loop_
_atom_type_symbol
_atom_type_description
_atom_type_scat_dispersion_real
_atom_type_scat_dispersion_imag
_atom_type_scat_source
C C 0.003 0.002
;International Tables for Crystallography
(1992, Vol. C, Tables 4.2.6.8 and 6.1.1.1)
;
H H 0.000 0.000
;International Tables for Crystallography
(1992, Vol. C, Table 6.1.1.2)
;
O O 0.011 0.006
;International Tables for Crystallography
(1992, Vol. C, Tables 4.2.6.8 and 6.1.1.1)
;
P P 0.102 0.094
;International Tables for Crystallography
(1992, Vol. C, Tables 4.2.6.8 and 6.1.1.1)
;

loop_
_geom_angle_atom_site_label_1
_geom_angle_atom_site_label_2
_geom_angle_atom_site_label_3
_geom_angle
_geom_angle_site_symmetry_1
_geom_angle_site_symmetry_2
_geom_angle_site_symmetry_3
_geom_angle_publ_flag
O(1) P(1) O(2) 115.7(1) 1_555 1_555 1_555 yes
O(1) P(1) C(1) 115.4(1) 1_555 1_555 1_555 yes
O(1) P(1) C(12) 111.8(1) 1_555 1_555 1_555 yes
O(2) P(1) C(1) 98.2(1) 1_555 1_555 1_555 yes
O(2) P(1) C(12) 106.8(1) 1_555 1_555 1_555 yes
C(1) P(1) C(12) 107.9(1) 1_555 1_555 1_555 yes
O(3) P(2) O(4) 115.5(1) 1_555 1_555 1_555 yes
O(3) P(2) C(28) 114.4(1) 1_555 1_555 1_555 yes
O(3) P(2) C(39) 111.7(1) 1_555 1_555 1_555 yes
O(4) P(2) C(28) 100.3(1) 1_555 1_555 1_555 yes
O(4) P(2) C(39) 106.8(1) 1_555 1_555 1_555 yes
C(28) P(2) C(39) 107.1(1) 1_555 1_555 1_555 yes
P(1) O(2) C(18) 124.7(2) 1_555 1_555 1_555 yes
P(2) O(4) C(45) 122.3(2) 1_555 1_555 1_555 yes
P(1) C(1) C(2) 116.6(2) 1_555 1_555 1_555 yes
P(1) C(1) C(11) 120.4(3) 1_555 1_555 1_555 yes
C(2) C(1) C(11) 123.0(3) 1_555 1_555 1_555 yes
C(1) C(2) C(3) 119.8(3) 1_555 1_555 1_555 yes
C(1) C(2) C(7) 119.8(3) 1_555 1_555 1_555 yes
C(3) C(2) C(7) 120.4(3) 1_555 1_555 1_555 yes
C(2) C(3) C(4) 118.9(3) 1_555 1_555 1_555 yes
C(2) C(3) C(8) 121.7(3) 1_555 1_555 1_555 yes
C(4) C(3) C(8) 119.4(3) 1_555 1_555 1_555 yes
C(3) C(4) C(5) 121.7(3) 1_555 1_555 1_555 yes
C(3) C(4) H(1) 119.3 1_555 1_555 1_555 no
C(5) C(4) H(1) 119.0 1_555 1_555 1_555 no
C(4) C(5) C(6) 118.6(3) 1_555 1_555 1_555 yes
C(4) C(5) C(9) 120.3(4) 1_555 1_555 1_555 yes
C(6) C(5) C(9) 121.1(4) 1_555 1_555 1_555 yes
C(5) C(6) C(7) 121.6(3) 1_555 1_555 1_555 yes
C(5) C(6) H(2) 117.8 1_555 1_555 1_555 no
C(7) C(6) H(2) 120.6 1_555 1_555 1_555 no
C(2) C(7) C(6) 118.8(3) 1_555 1_555 1_555 yes
C(2) C(7) C(10) 122.0(3) 1_555 1_555 1_555 yes
C(6) C(7) C(10) 119.2(3) 1_555 1_555 1_555 yes
C(3) C(8) H(3) 109.2 1_555 1_555 1_555 no
C(3) C(8) H(4) 109.2 1_555 1_555 1_555 no
C(3) C(8) H(5) 109.6 1_555 1_555 1_555 no
H(3) C(8) H(4) 108.7 1_555 1_555 1_555 no
H(3) C(8) H(5) 110.1 1_555 1_555 1_555 no
H(4) C(8) H(5) 110.0 1_555 1_555 1_555 no
C(5) C(9) H(6) 109.8 1_555 1_555 1_555 no
C(5) C(9) H(7) 109.9 1_555 1_555 1_555 no
C(5) C(9) H(8) 109.8 1_555 1_555 1_555 no
H(6) C(9) H(7) 109.5 1_555 1_555 1_555 no
H(6) C(9) H(8) 108.8 1_555 1_555 1_555 no
H(7) C(9) H(8) 109.0 1_555 1_555 1_555 no
C(7) C(10) H(9) 108.8 1_555 1_555 1_555 no
C(7) C(10) H(10) 109.0 1_555 1_555 1_555 no
C(7) C(10) H(11) 109.0 1_555 1_555 1_555 no
H(9) C(10) H(10) 109.5 1_555 1_555 1_555 no
H(9) C(10) H(11) 110.3 1_555 1_555 1_555 no
H(10) C(10) H(11) 110.1 1_555 1_555 1_555 no
C(1) C(11) H(12) 119.5 1_555 1_555 1_555 no
C(1) C(11) H(13) 120.5 1_555 1_555 1_555 no
H(12) C(11) H(13) 120.0 1_555 1_555 1_555 no
P(1) C(12) C(13) 121.4(2) 1_555 1_555 1_555 yes
P(1) C(12) C(17) 119.2(2) 1_555 1_555 1_555 yes
C(13) C(12) C(17) 119.4(3) 1_555 1_555 1_555 yes
C(12) C(13) C(14) 120.6(3) 1_555 1_555 1_555 yes
C(12) C(13) H(14) 120.0 1_555 1_555 1_555 no
C(14) C(13) H(14) 119.4 1_555 1_555 1_555 no
C(13) C(14) C(15) 119.1(3) 1_555 1_555 1_555 yes
C(13) C(14) H(15) 118.0 1_555 1_555 1_555 no
C(15) C(14) H(15) 122.9 1_555 1_555 1_555 no
C(14) C(15) C(16) 121.0(3) 1_555 1_555 1_555 yes
C(14) C(15) H(16) 118.7 1_555 1_555 1_555 no
C(16) C(15) H(16) 120.3 1_555 1_555 1_555 no
C(15) C(16) C(17) 120.1(3) 1_555 1_555 1_555 yes
C(15) C(16) H(17) 120.2 1_555 1_555 1_555 no
C(17) C(16) H(17) 119.7 1_555 1_555 1_555 no
C(12) C(17) C(16) 119.9(3) 1_555 1_555 1_555 yes
C(12) C(17) H(18) 118.6 1_555 1_555 1_555 no
C(16) C(17) H(18) 121.5 1_555 1_555 1_555 no
O(2) C(18) C(19) 106.5(2) 1_555 1_555 1_555 yes
O(2) C(18) C(23) 108.2(2) 1_555 1_555 1_555 yes
O(2) C(18) H(19) 110.1 1_555 1_555 1_555 no
C(19) C(18) C(23) 112.4(2) 1_555 1_555 1_555 yes
C(19) C(18) H(19) 110.1 1_555 1_555 1_555 no
C(23) C(18) H(19) 109.5 1_555 1_555 1_555 no
C(18) C(19) C(20) 112.6(2) 1_555 1_555 1_555 yes
C(18) C(19) H(20) 108.7 1_555 1_555 1_555 no
C(18) C(19) H(21) 109.9 1_555 1_555 1_555 no
C(20) C(19) H(20) 108.4 1_555 1_555 1_555 no
C(20) C(19) H(21) 109.9 1_555 1_555 1_555 no
H(20) C(19) H(21) 107.2 1_555 1_555 1_555 no
C(19) C(20) C(21) 109.5(3) 1_555 1_555 1_555 yes
C(19) C(20) C(24) 110.3(3) 1_555 1_555 1_555 yes
C(19) C(20) H(22) 108.4 1_555 1_555 1_555 no
C(21) C(20) C(24) 111.8(3) 1_555 1_555 1_555 yes
C(21) C(20) H(22) 108.2 1_555 1_555 1_555 no
C(24) C(20) H(22) 108.5 1_555 1_555 1_555 no
C(20) C(21) C(22) 112.0(3) 1_555 1_555 1_555 yes
C(20) C(21) H(23) 110.1 1_555 1_555 1_555 no
C(20) C(21) H(24) 110.5 1_555 1_555 1_555 no
C(22) C(21) H(23) 108.9 1_555 1_555 1_555 no
C(22) C(21) H(24) 109.5 1_555 1_555 1_555 no
H(23) C(21) H(24) 105.7 1_555 1_555 1_555 no
C(21) C(22) C(23) 111.8(2) 1_555 1_555 1_555 yes
C(21) C(22) H(25) 109.6 1_555 1_555 1_555 no
C(21) C(22) H(26) 110.4 1_555 1_555 1_555 no
C(23) C(22) H(25) 108.4 1_555 1_555 1_555 no
C(23) C(22) H(26) 108.5 1_555 1_555 1_555 no
H(25) C(22) H(26) 108.1 1_555 1_555 1_555 no
C(18) C(23) C(22) 109.2(3) 1_555 1_555 1_555 yes
C(18) C(23) C(25) 113.4(2) 1_555 1_555 1_555 yes
C(18) C(23) H(27) 106.7 1_555 1_555 1_555 no
C(22) C(23) C(25) 114.2(2) 1_555 1_555 1_555 yes
C(22) C(23) H(27) 106.5 1_555 1_555 1_555 no
C(25) C(23) H(27) 106.3 1_555 1_555 1_555 no
C(20) C(24) H(28) 109.5 1_555 1_555 1_555 no
C(20) C(24) H(29) 109.8 1_555 1_555 1_555 no
C(20) C(24) H(30) 109.5 1_555 1_555 1_555 no
H(28) C(24) H(29) 109.4 1_555 1_555 1_555 no
H(28) C(24) H(30) 108.8 1_555 1_555 1_555 no
H(29) C(24) H(30) 109.9 1_555 1_555 1_555 no
C(23) C(25) C(26) 114.2(3) 1_555 1_555 1_555 yes
C(23) C(25) C(27) 111.1(3) 1_555 1_555 1_555 yes
C(23) C(25) H(31) 107.2 1_555 1_555 1_555 no
C(26) C(25) C(27) 110.3(3) 1_555 1_555 1_555 yes
C(26) C(25) H(31) 107.2 1_555 1_555 1_555 no
C(27) C(25) H(31) 106.5 1_555 1_555 1_555 no
C(25) C(26) H(32) 108.9 1_555 1_555 1_555 no
C(25) C(26) H(33) 108.1 1_555 1_555 1_555 no
C(25) C(26) H(34) 109.1 1_555 1_555 1_555 no
H(32) C(26) H(33) 109.7 1_555 1_555 1_555 no
H(32) C(26) H(34) 110.4 1_555 1_555 1_555 no
H(33) C(26) H(34) 110.6 1_555 1_555 1_555 no
C(25) C(27) H(35) 109.9 1_555 1_555 1_555 no
C(25) C(27) H(36) 110.1 1_555 1_555 1_555 no
C(25) C(27) H(37) 109.4 1_555 1_555 1_555 no
H(35) C(27) H(36) 108.8 1_555 1_555 1_555 no
H(35) C(27) H(37) 109.2 1_555 1_555 1_555 no
H(36) C(27) H(37) 109.4 1_555 1_555 1_555 no
P(2) C(28) C(29) 116.7(2) 1_555 1_555 1_555 yes
P(2) C(28) C(38) 120.1(3) 1_555 1_555 1_555 yes
C(29) C(28) C(38) 123.2(3) 1_555 1_555 1_555 yes
C(28) C(29) C(30) 119.6(3) 1_555 1_555 1_555 yes
C(28) C(29) C(34) 120.6(3) 1_555 1_555 1_555 yes
C(30) C(29) C(34) 119.8(3) 1_555 1_555 1_555 yes
C(29) C(30) C(31) 119.1(3) 1_555 1_555 1_555 yes
C(29) C(30) C(35) 121.4(3) 1_555 1_555 1_555 yes
C(31) C(30) C(35) 119.5(3) 1_555 1_555 1_555 yes
C(30) C(31) C(32) 122.5(3) 1_555 1_555 1_555 yes
C(30) C(31) H(38) 119.7 1_555 1_555 1_555 no
C(32) C(31) H(38) 117.8 1_555 1_555 1_555 no
C(31) C(32) C(33) 117.6(3) 1_555 1_555 1_555 yes
C(31) C(32) C(36) 121.3(4) 1_555 1_555 1_555 yes
C(33) C(32) C(36) 121.1(4) 1_555 1_555 1_555 yes
C(32) C(33) C(34) 122.1(3) 1_555 1_555 1_555 yes
C(32) C(33) H(39) 118.5 1_555 1_555 1_555 no
C(34) C(33) H(39) 119.4 1_555 1_555 1_555 no
C(29) C(34) C(33) 118.8(3) 1_555 1_555 1_555 yes
C(29) C(34) C(37) 121.9(3) 1_555 1_555 1_555 yes
C(33) C(34) C(37) 119.2(3) 1_555 1_555 1_555 yes
C(30) C(35) H(40) 109.1 1_555 1_555 1_555 no
C(30) C(35) H(41) 109.8 1_555 1_555 1_555 no
C(30) C(35) H(42) 109.5 1_555 1_555 1_555 no
H(40) C(35) H(41) 109.4 1_555 1_555 1_555 no
H(40) C(35) H(42) 108.8 1_555 1_555 1_555 no
H(41) C(35) H(42) 110.3 1_555 1_555 1_555 no
C(32) C(36) H(43) 109.8 1_555 1_555 1_555 no
C(32) C(36) H(44) 109.7 1_555 1_555 1_555 no
C(32) C(36) H(45) 110.5 1_555 1_555 1_555 no
H(43) C(36) H(44) 108.2 1_555 1_555 1_555 no
H(43) C(36) H(45) 109.7 1_555 1_555 1_555 no
H(44) C(36) H(45) 109.0 1_555 1_555 1_555 no
C(34) C(37) H(46) 109.1 1_555 1_555 1_555 no
C(34) C(37) H(47) 109.3 1_555 1_555 1_555 no
C(34) C(37) H(48) 109.3 1_555 1_555 1_555 no
H(46) C(37) H(47) 109.5 1_555 1_555 1_555 no
H(46) C(37) H(48) 110.1 1_555 1_555 1_555 no
H(47) C(37) H(48) 109.5 1_555 1_555 1_555 no
C(28) C(38) H(49) 119.6 1_555 1_555 1_555 no
C(28) C(38) H(50) 119.6 1_555 1_555 1_555 no
H(49) C(38) H(50) 120.8 1_555 1_555 1_555 no
P(2) C(39) C(40) 122.0(2) 1_555 1_555 1_555 yes
P(2) C(39) C(44) 118.7(2) 1_555 1_555 1_555 yes
C(40) C(39) C(44) 119.3(3) 1_555 1_555 1_555 yes
C(39) C(40) C(41) 120.7(3) 1_555 1_555 1_555 yes
C(39) C(40) H(51) 118.1 1_555 1_555 1_555 no
C(41) C(40) H(51) 121.2 1_555 1_555 1_555 no
C(40) C(41) C(42) 119.2(3) 1_555 1_555 1_555 yes
C(40) C(41) H(52) 117.6 1_555 1_555 1_555 no
C(42) C(41) H(52) 123.1 1_555 1_555 1_555 no
C(41) C(42) C(43) 120.7(3) 1_555 1_555 1_555 yes
C(41) C(42) H(53) 119.4 1_555 1_555 1_555 no
C(43) C(42) H(53) 119.7 1_555 1_555 1_555 no
C(42) C(43) C(44) 120.9(3) 1_555 1_555 1_555 yes
C(42) C(43) H(54) 120.6 1_555 1_555 1_555 no
C(44) C(43) H(54) 118.4 1_555 1_555 1_555 no
C(39) C(44) C(43) 119.0(3) 1_555 1_555 1_555 yes
C(39) C(44) H(55) 118.6 1_555 1_555 1_555 no
C(43) C(44) H(55) 122.4 1_555 1_555 1_555 no
O(4) C(45) C(46) 107.4(2) 1_555 1_555 1_555 yes
O(4) C(45) C(50) 109.1(2) 1_555 1_555 1_555 yes
O(4) C(45) H(56) 109.7 1_555 1_555 1_555 no
C(46) C(45) C(50) 112.3(3) 1_555 1_555 1_555 yes
C(46) C(45) H(56) 109.2 1_555 1_555 1_555 no
C(50) C(45) H(56) 109.1 1_555 1_555 1_555 no
C(45) C(46) C(47) 112.1(3) 1_555 1_555 1_555 yes
C(45) C(46) H(57) 109.0 1_555 1_555 1_555 no
C(45) C(46) H(58) 109.2 1_555 1_555 1_555 no
C(47) C(46) H(57) 108.9 1_555 1_555 1_555 no
C(47) C(46) H(58) 109.6 1_555 1_555 1_555 no
H(57) C(46) H(58) 107.9 1_555 1_555 1_555 no
C(46) C(47) C(48) 110.6(3) 1_555 1_555 1_555 yes
C(46) C(47) C(51) 111.3(3) 1_555 1_555 1_555 yes
C(46) C(47) H(59) 107.9 1_555 1_555 1_555 no
C(48) C(47) C(51) 112.1(3) 1_555 1_555 1_555 yes
C(48) C(47) H(59) 107.2 1_555 1_555 1_555 no
C(51) C(47) H(59) 107.4 1_555 1_555 1_555 no
C(47) C(48) C(49) 111.6(3) 1_555 1_555 1_555 yes
C(47) C(48) H(60) 110.3 1_555 1_555 1_555 no
C(47) C(48) H(61) 113.0 1_555 1_555 1_555 no
C(49) C(48) H(60) 106.9 1_555 1_555 1_555 no
C(49) C(48) H(61) 109.5 1_555 1_555 1_555 no
H(60) C(48) H(61) 105.2 1_555 1_555 1_555 no
C(48) C(49) C(50) 112.0(3) 1_555 1_555 1_555 yes
C(48) C(49) H(62) 107.0 1_555 1_555 1_555 no
C(48) C(49) H(63) 109.0 1_555 1_555 1_555 no
C(50) C(49) H(62) 110.5 1_555 1_555 1_555 no
C(50) C(49) H(63) 110.8 1_555 1_555 1_555 no
H(62) C(49) H(63) 107.4 1_555 1_555 1_555 no
C(45) C(50) C(49) 107.1(3) 1_555 1_555 1_555 yes
C(45) C(50) C(52) 114.6(3) 1_555 1_555 1_555 yes
C(45) C(50) H(64) 106.8 1_555 1_555 1_555 no
C(49) C(50) C(52) 114.8(3) 1_555 1_555 1_555 yes
C(49) C(50) H(64) 106.0 1_555 1_555 1_555 no
C(52) C(50) H(64) 106.9 1_555 1_555 1_555 no
C(47) C(51) H(65) 109.2 1_555 1_555 1_555 no
C(47) C(51) H(66) 109.4 1_555 1_555 1_555 no
C(47) C(51) H(67) 109.4 1_555 1_555 1_555 no
H(65) C(51) H(66) 109.7 1_555 1_555 1_555 no
H(65) C(51) H(67) 109.1 1_555 1_555 1_555 no
H(66) C(51) H(67) 110.1 1_555 1_555 1_555 no
C(50) C(52) C(53) 113.3(4) 1_555 1_555 1_555 yes
C(50) C(52) C(54) 111.8(4) 1_555 1_555 1_555 yes
C(50) C(52) H(68) 106.9 1_555 1_555 1_555 no
C(53) C(52) C(54) 110.8(4) 1_555 1_555 1_555 yes
C(53) C(52) H(68) 107.3 1_555 1_555 1_555 no
C(54) C(52) H(68) 106.3 1_555 1_555 1_555 no
C(52) C(53) H(69) 109.5 1_555 1_555 1_555 no
C(52) C(53) H(70) 108.6 1_555 1_555 1_555 no
C(52) C(53) H(71) 109.4 1_555 1_555 1_555 no
H(69) C(53) H(70) 109.8 1_555 1_555 1_555 no
H(69) C(53) H(71) 110.4 1_555 1_555 1_555 no
H(70) C(53) H(71) 109.1 1_555 1_555 1_555 no
C(52) C(54) H(72) 109.5 1_555 1_555 1_555 no
C(52) C(54) H(73) 110.9 1_555 1_555 1_555 no
C(52) C(54) H(74) 109.6 1_555 1_555 1_555 no
H(72) C(54) H(73) 109.9 1_555 1_555 1_555 no
H(72) C(54) H(74) 107.7 1_555 1_555 1_555 no
H(73) C(54) H(74) 109.1 1_555 1_555 1_555 no

loop_
_geom_bond_atom_site_label_1
_geom_bond_atom_site_label_2
_geom_bond_distance
_geom_bond_site_symmetry_1
_geom_bond_site_symmetry_2
_geom_bond_publ_flag
P(1) O(1) 1.472(2) 1_555 1_555 yes
P(1) O(2) 1.584(2) 1_555 1_555 yes
P(1) C(1) 1.802(3) 1_555 1_555 yes
P(1) C(12) 1.800(3) 1_555 1_555 yes
P(2) O(3) 1.476(2) 1_555 1_555 yes
P(2) O(4) 1.587(2) 1_555 1_555 yes
P(2) C(28) 1.807(3) 1_555 1_555 yes
P(2) C(39) 1.798(3) 1_555 1_555 yes
O(2) C(18) 1.459(3) 1_555 1_555 yes
O(4) C(45) 1.472(3) 1_555 1_555 yes
C(1) C(2) 1.508(4) 1_555 1_555 yes
C(1) C(11) 1.329(4) 1_555 1_555 yes
C(2) C(3) 1.391(4) 1_555 1_555 yes
C(2) C(7) 1.399(4) 1_555 1_555 yes
C(3) C(4) 1.395(5) 1_555 1_555 yes
C(3) C(8) 1.511(5) 1_555 1_555 yes
C(4) C(5) 1.382(6) 1_555 1_555 yes
C(4) H(1) 0.989 1_555 1_555 no
C(5) C(6) 1.382(5) 1_555 1_555 yes
C(5) C(9) 1.525(6) 1_555 1_555 yes
C(6) C(7) 1.393(5) 1_555 1_555 yes
C(6) H(2) 0.973 1_555 1_555 no
C(7) C(10) 1.513(5) 1_555 1_555 yes
C(8) H(3) 0.953 1_555 1_555 no
C(8) H(4) 0.956 1_555 1_555 no
C(8) H(5) 0.939 1_555 1_555 no
C(9) H(6) 0.951 1_555 1_555 no
C(9) H(7) 0.949 1_555 1_555 no
C(9) H(8) 0.957 1_555 1_555 no
C(10) H(9) 0.949 1_555 1_555 no
C(10) H(10) 0.951 1_555 1_555 no
C(10) H(11) 0.942 1_555 1_555 no
C(11) H(12) 0.959 1_555 1_555 no
C(11) H(13) 0.941 1_555 1_555 no
C(12) C(13) 1.386(4) 1_555 1_555 yes
C(12) C(17) 1.380(4) 1_555 1_555 yes
C(13) C(14) 1.387(4) 1_555 1_555 yes
C(13) H(14) 0.987 1_555 1_555 no
C(14) C(15) 1.372(5) 1_555 1_555 yes
C(14) H(15) 0.963 1_555 1_555 no
C(15) C(16) 1.368(5) 1_555 1_555 yes
C(15) H(16) 0.951 1_555 1_555 no
C(16) C(17) 1.384(5) 1_555 1_555 yes
C(16) H(17) 0.930 1_555 1_555 no
C(17) H(18) 0.947 1_555 1_555 no
C(18) C(19) 1.524(4) 1_555 1_555 yes
C(18) C(23) 1.520(4) 1_555 1_555 yes
C(18) H(19) 0.942 1_555 1_555 no
C(19) C(20) 1.531(4) 1_555 1_555 yes
C(19) H(20) 0.983 1_555 1_555 no
C(19) H(21) 0.944 1_555 1_555 no
C(20) C(21) 1.513(5) 1_555 1_555 yes
C(20) C(24) 1.528(5) 1_555 1_555 yes
C(20) H(22) 0.943 1_555 1_555 no
C(21) C(22) 1.514(5) 1_555 1_555 yes
C(21) H(23) 0.980 1_555 1_555 no
C(21) H(24) 0.966 1_555 1_555 no
C(22) C(23) 1.534(4) 1_555 1_555 yes
C(22) H(25) 0.945 1_555 1_555 no
C(22) H(26) 0.972 1_555 1_555 no
C(23) C(25) 1.541(4) 1_555 1_555 yes
C(23) H(27) 0.959 1_555 1_555 no
C(24) H(28) 0.957 1_555 1_555 no
C(24) H(29) 0.944 1_555 1_555 no
C(24) H(30) 0.951 1_555 1_555 no
C(25) C(26) 1.515(6) 1_555 1_555 yes
C(25) C(27) 1.523(5) 1_555 1_555 yes
C(25) H(31) 0.965 1_555 1_555 no
C(26) H(32) 0.950 1_555 1_555 no
C(26) H(33) 0.948 1_555 1_555 no
C(26) H(34) 0.939 1_555 1_555 no
C(27) H(35) 0.955 1_555 1_555 no
C(27) H(36) 0.952 1_555 1_555 no
C(27) H(37) 0.948 1_555 1_555 no
C(28) C(29) 1.505(4) 1_555 1_555 yes
C(28) C(38) 1.323(4) 1_555 1_555 yes
C(29) C(30) 1.397(4) 1_555 1_555 yes
C(29) C(34) 1.403(4) 1_555 1_555 yes
C(30) C(31) 1.380(5) 1_555 1_555 yes
C(30) C(35) 1.512(5) 1_555 1_555 yes
C(31) C(32) 1.386(5) 1_555 1_555 yes
C(31) H(38) 0.984 1_555 1_555 no
C(32) C(33) 1.383(5) 1_555 1_555 yes
C(32) C(36) 1.507(5) 1_555 1_555 yes
C(33) C(34) 1.393(5) 1_555 1_555 yes
C(33) H(39) 0.962 1_555 1_555 no
C(34) C(37) 1.511(5) 1_555 1_555 yes
C(35) H(40) 0.959 1_555 1_555 no
C(35) H(41) 0.942 1_555 1_555 no
C(35) H(42) 0.949 1_555 1_555 no
C(36) H(43) 0.954 1_555 1_555 no
C(36) H(44) 0.961 1_555 1_555 no
C(36) H(45) 0.944 1_555 1_555 no
C(37) H(46) 0.947 1_555 1_555 no
C(37) H(47) 0.953 1_555 1_555 no
C(37) H(48) 0.946 1_555 1_555 no
C(38) H(49) 0.945 1_555 1_555 no
C(38) H(50) 0.948 1_555 1_555 no
C(39) C(40) 1.392(4) 1_555 1_555 yes
C(39) C(44) 1.394(4) 1_555 1_555 yes
C(40) C(41) 1.380(5) 1_555 1_555 yes
C(40) H(51) 0.991 1_555 1_555 no
C(41) C(42) 1.379(5) 1_555 1_555 yes
C(41) H(52) 0.984 1_555 1_555 no
C(42) C(43) 1.363(6) 1_555 1_555 yes
C(42) H(53) 0.950 1_555 1_555 no
C(43) C(44) 1.388(5) 1_555 1_555 yes
C(43) H(54) 0.962 1_555 1_555 no
C(44) H(55) 0.954 1_555 1_555 no
C(45) C(46) 1.520(5) 1_555 1_555 yes
C(45) C(50) 1.521(4) 1_555 1_555 yes
C(45) H(56) 0.944 1_555 1_555 no
C(46) C(47) 1.522(5) 1_555 1_555 yes
C(46) H(57) 0.967 1_555 1_555 no
C(46) H(58) 0.951 1_555 1_555 no
C(47) C(48) 1.521(6) 1_555 1_555 yes
C(47) C(51) 1.518(6) 1_555 1_555 yes
C(47) H(59) 0.946 1_555 1_555 no
C(48) C(49) 1.518(6) 1_555 1_555 yes
C(48) H(60) 0.987 1_555 1_555 no
C(48) H(61) 0.965 1_555 1_555 no
C(49) C(50) 1.538(5) 1_555 1_555 yes
C(49) H(62) 0.951 1_555 1_555 no
C(49) H(63) 0.974 1_555 1_555 no
C(50) C(52) 1.537(5) 1_555 1_555 yes
C(50) H(64) 0.954 1_555 1_555 no
C(51) H(65) 0.955 1_555 1_555 no
C(51) H(66) 0.943 1_555 1_555 no
C(51) H(67) 0.950 1_555 1_555 no
C(52) C(53) 1.509(7) 1_555 1_555 yes
C(52) C(54) 1.523(6) 1_555 1_555 yes
C(52) H(68) 0.958 1_555 1_555 no
C(53) H(69) 0.940 1_555 1_555 no
C(53) H(70) 0.955 1_555 1_555 no
C(53) H(71) 0.949 1_555 1_555 no
C(54) H(72) 0.956 1_555 1_555 no
C(54) H(73) 0.939 1_555 1_555 no
C(54) H(74) 0.965 1_555 1_555 no

loop_
_geom_contact_atom_site_label_1
_geom_contact_atom_site_label_2
_geom_contact_distance
_geom_contact_site_symmetry_1
_geom_contact_site_symmetry_2
_geom_contact_publ_flag
O(1) C(14) 3.310(4) 1_555 1_655 no
O(3) C(41) 3.355(4) 1_555 1_455 no
O(3) C(24) 3.597(4) 1_555 1_554 no

loop_
_geom_torsion_atom_site_label_1
_geom_torsion_atom_site_label_2
_geom_torsion_atom_site_label_3
_geom_torsion_atom_site_label_4
_geom_torsion
_geom_torsion_site_symmetry_1
_geom_torsion_site_symmetry_2
_geom_torsion_site_symmetry_3
_geom_torsion_site_symmetry_4
_geom_torsion_publ_flag
P(1) O(2) C(18) C(19) -117.4(2) 1_555 1_555 1_555 1_555 yes
P(1) O(2) C(18) C(23) 121.5(2) 1_555 1_555 1_555 1_555 yes
P(1) C(1) C(2) C(3) -93.1(3) 1_555 1_555 1_555 1_555 yes
P(1) C(1) C(2) C(7) 84.2(3) 1_555 1_555 1_555 1_555 yes
P(1) C(12) C(13) C(14) 179.4(3) 1_555 1_555 1_555 1_555 yes
P(1) C(12) C(17) C(16) 179.8(3) 1_555 1_555 1_555 1_555 yes
P(2) O(4) C(45) C(46) -112.8(2) 1_555 1_555 1_555 1_555 yes
P(2) O(4) C(45) C(50) 125.1(2) 1_555 1_555 1_555 1_555 yes
P(2) C(28) C(29) C(30) -96.9(3) 1_555 1_555 1_555 1_555 yes
P(2) C(28) C(29) C(34) 81.6(3) 1_555 1_555 1_555 1_555 yes
P(2) C(39) C(40) C(41) 179.4(3) 1_555 1_555 1_555 1_555 yes
P(2) C(39) C(44) C(43) -179.8(3) 1_555 1_555 1_555 1_555 yes
O(1) P(1) O(2) C(18) -37.3(2) 1_555 1_555 1_555 1_555 yes
O(1) P(1) C(1) C(2) -76.0(3) 1_555 1_555 1_555 1_555 yes
O(1) P(1) C(1) C(11) 104.9(3) 1_555 1_555 1_555 1_555 yes
O(1) P(1) C(12) C(13) 168.7(2) 1_555 1_555 1_555 1_555 yes
O(1) P(1) C(12) C(17) -11.6(3) 1_555 1_555 1_555 1_555 yes
O(2) P(1) C(1) C(2) 47.5(2) 1_555 1_555 1_555 1_555 yes
O(2) P(1) C(1) C(11) -131.6(3) 1_555 1_555 1_555 1_555 yes
O(2) P(1) C(12) C(13) 41.3(3) 1_555 1_555 1_555 1_555 yes
O(2) P(1) C(12) C(17) -139.0(3) 1_555 1_555 1_555 1_555 yes
O(2) C(18) C(19) C(20) -172.9(2) 1_555 1_555 1_555 1_555 yes
O(2) C(18) C(23) C(22) 171.4(2) 1_555 1_555 1_555 1_555 yes
O(2) C(18) C(23) C(25) -60.0(3) 1_555 1_555 1_555 1_555 yes
O(3) P(2) O(4) C(45) -34.7(3) 1_555 1_555 1_555 1_555 yes
O(3) P(2) C(28) C(29) -76.8(3) 1_555 1_555 1_555 1_555 yes
O(3) P(2) C(28) C(38) 101.6(3) 1_555 1_555 1_555 1_555 yes
O(3) P(2) C(39) C(40) 161.0(2) 1_555 1_555 1_555 1_555 yes
O(3) P(2) C(39) C(44) -20.3(3) 1_555 1_555 1_555 1_555 yes
O(4) P(2) C(28) C(29) 47.5(2) 1_555 1_555 1_555 1_555 yes
O(4) P(2) C(28) C(38) -134.1(3) 1_555 1_555 1_555 1_555 yes
O(4) P(2) C(39) C(40) 33.8(3) 1_555 1_555 1_555 1_555 yes
O(4) P(2) C(39) C(44) -147.6(3) 1_555 1_555 1_555 1_555 yes
O(4) C(45) C(46) C(47) -176.7(3) 1_555 1_555 1_555 1_555 yes
O(4) C(45) C(50) C(49) 176.9(3) 1_555 1_555 1_555 1_555 yes
O(4) C(45) C(50) C(52) -54.5(4) 1_555 1_555 1_555 1_555 yes
C(1) P(1) O(2) C(18) -160.7(2) 1_555 1_555 1_555 1_555 yes
C(1) P(1) C(12) C(13) -63.4(3) 1_555 1_555 1_555 1_555 yes
C(1) P(1) C(12) C(17) 116.3(3) 1_555 1_555 1_555 1_555 yes
C(1) C(2) C(3) C(4) 175.1(3) 1_555 1_555 1_555 1_555 yes
C(1) C(2) C(3) C(8) -4.2(5) 1_555 1_555 1_555 1_555 yes
C(1) C(2) C(7) C(6) -176.1(3) 1_555 1_555 1_555 1_555 yes
C(1) C(2) C(7) C(10) 3.8(5) 1_555 1_555 1_555 1_555 yes
C(2) C(1) P(1) C(12) 158.2(2) 1_555 1_555 1_555 1_555 yes
C(2) C(3) C(4) C(5) 1.4(5) 1_555 1_555 1_555 1_555 yes
C(2) C(7) C(6) C(5) 0.5(5) 1_555 1_555 1_555 1_555 yes
C(3) C(2) C(1) C(11) 86.0(4) 1_555 1_555 1_555 1_555 yes
C(3) C(2) C(7) C(6) 1.2(5) 1_555 1_555 1_555 1_555 yes
C(3) C(2) C(7) C(10) -179.0(3) 1_555 1_555 1_555 1_555 yes
C(3) C(4) C(5) C(6) 0.2(6) 1_555 1_555 1_555 1_555 yes
C(3) C(4) C(5) C(9) -178.9(4) 1_555 1_555 1_555 1_555 yes
C(4) C(3) C(2) C(7) -2.1(5) 1_555 1_555 1_555 1_555 yes
C(4) C(5) C(6) C(7) -1.2(6) 1_555 1_555 1_555 1_555 yes
C(5) C(4) C(3) C(8) -179.3(4) 1_555 1_555 1_555 1_555 yes
C(5) C(6) C(7) C(10) -179.4(3) 1_555 1_555 1_555 1_555 yes
C(7) C(2) C(1) C(11) -96.7(4) 1_555 1_555 1_555 1_555 yes
C(7) C(2) C(3) C(8) 178.6(3) 1_555 1_555 1_555 1_555 yes
C(7) C(6) C(5) C(9) 177.9(4) 1_555 1_555 1_555 1_555 yes
C(11) C(1) P(1) C(12) -20.9(3) 1_555 1_555 1_555 1_555 yes
C(12) P(1) O(2) C(18) 87.7(2) 1_555 1_555 1_555 1_555 yes
C(12) C(13) C(14) C(15) 0.7(6) 1_555 1_555 1_555 1_555 yes
C(12) C(17) C(16) C(15) 0.7(6) 1_555 1_555 1_555 1_555 yes
C(13) C(12) C(17) C(16) -0.4(5) 1_555 1_555 1_555 1_555 yes
C(13) C(14) C(15) C(16) -0.4(6) 1_555 1_555 1_555 1_555 yes
C(14) C(13) C(12) C(17) -0.3(5) 1_555 1_555 1_555 1_555 yes
C(14) C(15) C(16) C(17) -0.3(7) 1_555 1_555 1_555 1_555 yes
C(18) C(19) C(20) C(21) 53.7(4) 1_555 1_555 1_555 1_555 yes
C(18) C(19) C(20) C(24) 177.2(3) 1_555 1_555 1_555 1_555 yes
C(18) C(23) C(22) C(21) -56.0(4) 1_555 1_555 1_555 1_555 yes
C(18) C(23) C(25) C(26) -67.2(3) 1_555 1_555 1_555 1_555 yes
C(18) C(23) C(25) C(27) 167.3(3) 1_555 1_555 1_555 1_555 yes
C(19) C(18) C(23) C(22) 54.1(3) 1_555 1_555 1_555 1_555 yes
C(19) C(18) C(23) C(25) -177.3(3) 1_555 1_555 1_555 1_555 yes
C(19) C(20) C(21) C(22) -55.6(4) 1_555 1_555 1_555 1_555 yes
C(20) C(19) C(18) C(23) -54.5(3) 1_555 1_555 1_555 1_555 yes
C(20) C(21) C(22) C(23) 58.3(4) 1_555 1_555 1_555 1_555 yes
C(21) C(22) C(23) C(25) 175.8(3) 1_555 1_555 1_555 1_555 yes
C(22) C(21) C(20) C(24) -178.2(3) 1_555 1_555 1_555 1_555 yes
C(22) C(23) C(25) C(26) 58.7(4) 1_555 1_555 1_555 1_555 yes
C(22) C(23) C(25) C(27) -66.7(4) 1_555 1_555 1_555 1_555 yes
C(28) P(2) O(4) C(45) -158.2(2) 1_555 1_555 1_555 1_555 yes
C(28) P(2) C(39) C(40) -73.0(3) 1_555 1_555 1_555 1_555 yes
C(28) P(2) C(39) C(44) 105.7(3) 1_555 1_555 1_555 1_555 yes
C(28) C(29) C(30) C(31) 178.2(3) 1_555 1_555 1_555 1_555 yes
C(28) C(29) C(30) C(35) -1.5(4) 1_555 1_555 1_555 1_555 yes
C(28) C(29) C(34) C(33) -177.6(3) 1_555 1_555 1_555 1_555 yes
C(28) C(29) C(34) C(37) 3.9(4) 1_555 1_555 1_555 1_555 yes
C(29) C(28) P(2) C(39) 158.8(2) 1_555 1_555 1_555 1_555 yes
C(29) C(30) C(31) C(32) -1.3(5) 1_555 1_555 1_555 1_555 yes
C(29) C(34) C(33) C(32) 0.0(5) 1_555 1_555 1_555 1_555 yes
C(30) C(29) C(28) C(38) 84.7(4) 1_555 1_555 1_555 1_555 yes
C(30) C(29) C(34) C(33) 1.0(4) 1_555 1_555 1_555 1_555 yes
C(30) C(29) C(34) C(37) -177.5(3) 1_555 1_555 1_555 1_555 yes
C(30) C(31) C(32) C(33) 2.2(5) 1_555 1_555 1_555 1_555 yes
C(30) C(31) C(32) C(36) -177.2(3) 1_555 1_555 1_555 1_555 yes
C(31) C(30) C(29) C(34) -0.4(4) 1_555 1_555 1_555 1_555 yes
C(31) C(32) C(33) C(34) -1.5(5) 1_555 1_555 1_555 1_555 yes
C(32) C(31) C(30) C(35) 178.4(3) 1_555 1_555 1_555 1_555 yes
C(32) C(33) C(34) C(37) 178.5(3) 1_555 1_555 1_555 1_555 yes
C(34) C(29) C(28) C(38) -96.8(4) 1_555 1_555 1_555 1_555 yes
C(34) C(29) C(30) C(35) 179.9(3) 1_555 1_555 1_555 1_555 yes
C(34) C(33) C(32) C(36) 177.8(3) 1_555 1_555 1_555 1_555 yes
C(38) C(28) P(2) C(39) -22.8(3) 1_555 1_555 1_555 1_555 yes
C(39) P(2) O(4) C(45) 90.3(2) 1_555 1_555 1_555 1_555 yes
C(39) C(40) C(41) C(42) -1.4(6) 1_555 1_555 1_555 1_555 yes
C(39) C(44) C(43) C(42) 2.2(6) 1_555 1_555 1_555 1_555 yes
C(40) C(39) C(44) C(43) -1.1(5) 1_555 1_555 1_555 1_555 yes
C(40) C(41) C(42) C(43) 2.4(7) 1_555 1_555 1_555 1_555 yes
C(41) C(40) C(39) C(44) 0.8(5) 1_555 1_555 1_555 1_555 yes
C(41) C(42) C(43) C(44) -2.8(7) 1_555 1_555 1_555 1_555 yes
C(45) C(46) C(47) C(48) 52.3(4) 1_555 1_555 1_555 1_555 yes
C(45) C(46) C(47) C(51) 177.7(3) 1_555 1_555 1_555 1_555 yes
C(45) C(50) C(49) C(48) -58.6(4) 1_555 1_555 1_555 1_555 yes
C(45) C(50) C(52) C(53) -68.5(4) 1_555 1_555 1_555 1_555 yes
C(45) C(50) C(52) C(54) 165.4(3) 1_555 1_555 1_555 1_555 yes
C(46) C(45) C(50) C(49) 57.9(4) 1_555 1_555 1_555 1_555 yes
C(46) C(45) C(50) C(52) -173.5(3) 1_555 1_555 1_555 1_555 yes
C(46) C(47) C(48) C(49) -52.9(4) 1_555 1_555 1_555 1_555 yes
C(47) C(46) C(45) C(50) -56.7(4) 1_555 1_555 1_555 1_555 yes
C(47) C(48) C(49) C(50) 57.7(5) 1_555 1_555 1_555 1_555 yes
C(48) C(49) C(50) C(52) 172.9(4) 1_555 1_555 1_555 1_555 yes
C(49) C(48) C(47) C(51) -177.9(3) 1_555 1_555 1_555 1_555 yes
C(49) C(50) C(52) C(53) 56.1(5) 1_555 1_555 1_555 1_555 yes
C(49) C(50) C(52) C(54) -70.0(5) 1_555 1_555 1_555 1_555 yes
